data_2018922
loop_
_publ_author_name
'Kremenovi\'c, Aleksandar'
'Lazic, Biljana'
'Kr\"uger, Hannes'
'Tribus, Martina'
'Vuli\'c, Predrag'

_publ_section_title
;
 Monoclinic structure and nonstoichiometry of `KAlSiO~4~-<i>O1</i>'
;
_journal_coeditor_code QS3022
_journal_issue 4
_journal_name_full 'Acta Crystallographica Section C'
_journal_page_first 334
_journal_page_last 336
_journal_paper_doi 10.1107/S0108270113006069
_journal_volume 69
_journal_year 2013
_chemical_formula_iupac 'K Al Si O4'
_chemical_formula_sum 'Al K O4 Si'
_chemical_formula_weight 158.2
_chemical_name_systematic
;
Potassium aluminium silicate
;
_space_group_IT_number 4
_symmetry_cell_setting monoclinic
_symmetry_space_group_name_Hall 'P 2yb'
_symmetry_space_group_name_H-M 'P 1 21 1'
_cell_angle_alpha 90
_cell_angle_beta 90.0170(10)
_cell_angle_gamma 90
_cell_formula_units_Z 12
_cell_length_a 15.6553(2)
_cell_length_b 9.05650(10)
_cell_length_c 8.55680(10)
_cell_measurement_reflns_used 31861
_cell_measurement_temperature 293
_cell_measurement_theta_max 47.51
_cell_measurement_theta_min 2.38
_cell_volume 1213.20(2)
_computing_cell_refinement 'SAINT (Bruker, 2011)'
_computing_data_collection 'APEX2 (Bruker, 2011)'
_computing_data_reduction 'SAINT (Bruker, 2011)'
_computing_molecular_graphics 'DIAMOND (Brandenburg & Putz, 2005)'
_computing_publication_material 'publCIF (Westrip, 2010)'
_computing_structure_refinement 'JANA2006 (Pet\<r\'i\<cek <i>et al.</i>, 2006)'
_computing_structure_solution 'SIR97 (Altomare <i>et al.</i>, 1999)'
_diffrn_ambient_temperature 293
_diffrn_measured_fraction_theta_full 0.98
_diffrn_measured_fraction_theta_max 0.98
_diffrn_measurement_device 'two-circle diffractometer'
_diffrn_measurement_device_type 'Bruker APEXII area-detector'
_diffrn_measurement_method \w
_diffrn_radiation_monochromator graphite
_diffrn_radiation_source 'X-ray tube'
_diffrn_radiation_type 'Mo K\a'
_diffrn_radiation_wavelength 0.71073
_diffrn_reflns_av_R_equivalents 0.0181
_diffrn_reflns_av_sigmaI/netI 0.027
_diffrn_reflns_limit_h_max 32
_diffrn_reflns_limit_h_min -25
_diffrn_reflns_limit_k_max 18
_diffrn_reflns_limit_k_min -18
_diffrn_reflns_limit_l_max 17
_diffrn_reflns_limit_l_min -17
_diffrn_reflns_number 35192
_diffrn_reflns_theta_full 47.51
_diffrn_reflns_theta_max 47.51
_diffrn_reflns_theta_min 2.38
_diffrn_standards_number 0
_exptl_absorpt_coefficient_mu 1.7
_exptl_absorpt_correction_T_max 0.7494
_exptl_absorpt_correction_T_min 0.6036
_exptl_absorpt_correction_type multi-scan
_exptl_absorpt_process_details '(SADABS; Bruker, 2011)'
_exptl_crystal_colour colourless
_exptl_crystal_density_diffrn 2.5969
_exptl_crystal_description plate
_exptl_crystal_F_000 936
_exptl_crystal_size_max 0.5
_exptl_crystal_size_mid 0.4
_exptl_crystal_size_min 0.1
_refine_diff_density_max 1.82
_refine_diff_density_min -0.63
_refine_ls_abs_structure_details 'Flack (1983), with 8056 Friedel pairs'
_refine_ls_abs_structure_Flack 0.32(2)
_refine_ls_extinction_method none
_refine_ls_goodness_of_fit_ref 1.44
_refine_ls_number_constraints 1
_refine_ls_number_parameters 389
_refine_ls_number_reflns 20167
_refine_ls_number_restraints 0
_refine_ls_R_factor_all 0.0435
_refine_ls_R_factor_gt 0.0398
_refine_ls_shift/su_max 0.0168
_refine_ls_shift/su_mean 0.0016
_refine_ls_structure_factor_coef F
_refine_ls_weighting_details 'w = 1/(\s^2^(F)+0.000625F^2^)'
_refine_ls_weighting_scheme sigma
_refine_ls_wR_factor_gt 0.0543
_refine_ls_wR_factor_ref 0.0552
_reflns_number_gt 18282
_reflns_number_total 20167
_reflns_threshold_expression I>3\s(I)
_cod_data_source_file qs3022.cif
_cod_data_source_block I
_cod_original_sg_symbol_H-M 'P 21'
_cod_original_formula_sum 'Al1 K1 O4 Si1'
_cod_database_code 2018922
_cod_database_fobs_code 2018922

loop_
_symmetry_equiv_pos_site_id
_symmetry_equiv_pos_as_xyz
1 x,y,z
2 -x,y+1/2,-z

loop_
_atom_site_type_symbol
_atom_site_label
_atom_site_fract_x
_atom_site_fract_y
_atom_site_fract_z
_atom_site_U_iso_or_equiv
_atom_site_adp_type
_atom_site_calc_flag
_atom_site_occupancy
_atom_site_symmetry_multiplicity
K K1 0.29498(3) -0.03227(6) 0.24888(11) 0.02487(11) Uani d 0.983(2) 2
K K2 0.20979(3) 0.02900(5) 0.74823(9) 0.02285(10) Uani d 0.989(2) 2
K K3 -0.06023(4) -0.00379(5) 0.75172(11) 0.02664(13) Uani d 0.977(2) 2
K K4 -0.10788(4) -0.01824(8) 0.25179(14) 0.02846(15) Uani d 0.892(2) 2
K K5 -0.39711(3) 0.01452(5) 0.75160(9) 0.01702(8) Uani d 0.999(2) 2
K K6 -0.45263(3) 0.00776(5) 0.25163(11) 0.01884(9) Uani d 0.909(2) 2
Si Si1 0.27484(5) -0.34492(7) 0.55560(7) 0.00732(11) Uani d 1 2
Al Al1 0.27580(5) -0.34424(9) -0.06512(8) 0.00781(14) Uani d 1 2
Al Al2 0.11335(5) -0.16717(9) 0.43553(8) 0.00704(13) Uani d 1 2
Si Si2 0.11319(5) -0.16915(8) 0.05446(7) 0.00750(12) Uani d 1 2
Si Si3 -0.05474(4) -0.33463(8) 0.55244(7) 0.00713(12) Uani d 1 2
Al Al3 -0.05485(5) -0.33616(9) -0.06213(9) 0.00798(14) Uani d 1 2
Al Al4 -0.23183(5) -0.17634(9) 0.56483(8) 0.00775(14) Uani d 1 2
Si Si4 -0.23077(5) -0.17781(8) -0.05826(7) 0.00794(12) Uani d 1 2
Si Si5 -0.40085(5) -0.32250(8) 0.44168(8) 0.00776(12) Uani d 1 2
Al Al5 -0.40016(6) -0.32430(10) 0.06499(8) 0.00892(15) Uani d 1 2
Al Al6 -0.56359(5) -0.15606(9) 0.56259(9) 0.00766(14) Uani d 1 2
Si Si6 -0.56392(5) -0.15599(8) -0.05692(7) 0.00753(12) Uani d 1 2
O O1 0.20725(15) -0.2119(2) 0.5355(2) 0.0154(4) Uani d 1 2
O O2 0.19964(15) -0.2072(3) -0.0378(3) 0.0175(4) Uani d 1 2
O O3 0.03264(13) -0.2972(3) 0.4640(3) 0.0161(4) Uani d 1 2
O O4 0.04267(14) -0.2927(3) 0.0266(3) 0.0156(4) Uani d 1 2
O O5 -0.12681(16) -0.2121(3) 0.5055(2) 0.0157(5) Uani d 1 2
O O6 -0.13258(16) -0.2082(3) -0.0074(2) 0.0146(4) Uani d 1 2
O O7 -0.30109(13) -0.2885(3) 0.4590(2) 0.0151(4) Uani d 1 2
O O8 -0.29270(13) -0.2808(3) 0.0456(2) 0.0151(4) Uani d 1 2
O O9 -0.45595(14) -0.1986(3) 0.5303(3) 0.0153(4) Uani d 1 2
O O10 -0.46470(13) -0.1926(3) -0.0242(3) 0.0145(4) Uani d 1 2
O O11 -0.63190(16) -0.2905(3) 0.4879(2) 0.0144(4) Uani d 1 2
O O12 -0.62761(15) -0.2811(3) 0.0140(2) 0.0130(4) Uani d 1 2
O O13 0.08350(18) 0.0042(2) 0.5084(3) 0.0164(5) Uani d 1 2
O O14 0.08040(17) -0.0099(2) -0.0098(2) 0.0140(5) Uani d 1 2
O O15 -0.24615(15) 0.0117(2) 0.5420(2) 0.0155(4) Uani d 1 2
O O16 -0.25041(15) -0.0039(2) -0.0347(2) 0.0156(4) Uani d 1 2
O O17 -0.58120(16) 0.0177(2) 0.4779(2) 0.0130(4) Uani d 1 2
O O18 -0.58343(15) 0.0032(2) 0.0224(2) 0.0123(4) Uani d 1 2
O O19 0.28296(9) -0.38970(16) 0.73883(19) 0.0142(3) Uani d 1 2
O O20 0.13679(9) -0.15920(17) 0.23818(17) 0.0148(3) Uani d 1 2
O O21 -0.03799(10) -0.33272(17) 0.73902(19) 0.0163(3) Uani d 1 2
O O22 -0.24583(10) -0.22158(15) 0.7594(2) 0.0161(3) Uani d 1 2
O O23 -0.42963(10) -0.32083(17) 0.26136(19) 0.0145(3) Uani d 1 2
O O24 -0.58104(10) -0.14600(18) 0.75997(19) 0.0169(3) Uani d 1 2

loop_
_atom_site_aniso_label
_atom_site_aniso_U_11
_atom_site_aniso_U_22
_atom_site_aniso_U_33
_atom_site_aniso_U_12
_atom_site_aniso_U_13
_atom_site_aniso_U_23
_atom_site_aniso_type_symbol
K1 0.01753(17) 0.0341(2) 0.02296(18) -0.00664(16) 0.0021(3) -0.0003(3) K
K2 0.0292(2) 0.02448(19) 0.01488(14) -0.01146(15) -0.0006(3) 0.0001(2) K
K3 0.0468(3) 0.01568(17) 0.01747(16) -0.00974(18) -0.0015(4) 0.0015(2) K
K4 0.0249(2) 0.0347(3) 0.0257(2) -0.0078(2) -0.0011(4) 0.0004(4) K
K5 0.02033(16) 0.01732(14) 0.01341(12) -0.00304(12) -0.0017(2) 0.0004(2) K
K6 0.01846(17) 0.02073(17) 0.01732(15) -0.00470(14) -0.0019(3) -0.0007(2) K
Si1 0.0082(2) 0.00609(19) 0.00766(17) -0.00071(19) -0.00123(17) -0.00159(18) Si
Al1 0.0070(3) 0.0087(2) 0.0078(2) -0.0001(2) 0.00074(19) -0.0004(2) Al
Al2 0.0068(3) 0.0068(2) 0.00751(19) 0.0001(2) 0.00026(19) -0.0001(2) Al
Si2 0.0075(2) 0.0075(2) 0.00753(17) 0.00045(19) -0.00011(17) -0.00042(19) Si
Si3 0.0067(2) 0.0070(2) 0.00768(17) -0.00021(19) 0.00115(16) -0.00074(19) Si
Al3 0.0072(3) 0.0081(3) 0.0087(2) -0.0007(2) 0.0001(2) -0.0012(2) Al
Al4 0.0069(3) 0.0078(2) 0.0086(2) 0.0014(2) -0.0010(2) 0.0013(2) Al
Si4 0.0081(2) 0.0077(2) 0.00804(17) 0.0002(2) 0.00054(18) 0.00114(18) Si
Si5 0.0069(2) 0.0073(2) 0.00906(18) -0.0006(2) -0.00029(17) 0.00030(19) Si
Al5 0.0095(3) 0.0090(3) 0.0083(2) -0.0008(3) -0.0002(2) 0.0029(2) Al
Al6 0.0081(3) 0.0066(2) 0.0083(2) 0.0002(2) -0.0005(2) 0.0007(2) Al
Si6 0.0077(2) 0.0080(2) 0.00692(17) -0.00015(19) -0.00028(18) 0.00125(19) Si
O1 0.0138(7) 0.0122(6) 0.0203(7) 0.0025(6) -0.0071(6) -0.0010(6) O
O2 0.0134(7) 0.0203(8) 0.0187(6) 0.0101(7) 0.0064(6) 0.0051(6) O
O3 0.0103(6) 0.0169(7) 0.0210(7) -0.0041(6) 0.0060(5) -0.0037(6) O
O4 0.0108(6) 0.0140(7) 0.0220(7) -0.0073(6) -0.0065(5) 0.0021(6) O
O5 0.0102(7) 0.0165(8) 0.0205(8) 0.0035(7) 0.0037(5) 0.0021(6) O
O6 0.0095(7) 0.0139(8) 0.0205(7) 0.0027(6) 0.0016(5) -0.0054(5) O
O7 0.0081(6) 0.0197(7) 0.0176(6) -0.0009(6) -0.0008(5) -0.0060(6) O
O8 0.0070(5) 0.0203(7) 0.0179(6) -0.0060(5) -0.0012(5) 0.0078(6) O
O9 0.0104(6) 0.0141(7) 0.0216(7) 0.0013(6) 0.0010(5) -0.0059(6) O
O10 0.0085(6) 0.0140(7) 0.0211(6) 0.0028(5) -0.0017(5) 0.0064(6) O
O11 0.0141(8) 0.0144(7) 0.0148(6) -0.0040(6) 0.0057(5) -0.0038(5) O
O12 0.0121(7) 0.0141(7) 0.0128(5) -0.0072(6) 0.0005(5) 0.0051(5) O
O13 0.0211(11) 0.0082(7) 0.0198(8) 0.0058(7) -0.0010(6) -0.0011(5) O
O14 0.0204(10) 0.0102(7) 0.0114(6) 0.0060(6) -0.0004(5) -0.0008(4) O
O15 0.0201(8) 0.0088(6) 0.0175(6) 0.0030(5) -0.0037(6) 0.0027(5) O
O16 0.0209(9) 0.0079(5) 0.0179(6) 0.0051(5) -0.0006(6) -0.0026(5) O
O17 0.0205(9) 0.0069(5) 0.0116(6) 0.0022(5) 0.0008(5) -0.0006(4) O
O18 0.0201(9) 0.0066(6) 0.0101(5) 0.0011(5) 0.0018(5) -0.0008(4) O
O19 0.0172(5) 0.0164(5) 0.0088(4) 0.0015(4) 0.0005(5) -0.0026(5) O
O20 0.0160(5) 0.0208(5) 0.0074(4) -0.0019(4) -0.0007(4) -0.0002(5) O
O21 0.0195(5) 0.0209(6) 0.0086(5) -0.0009(5) 0.0010(5) -0.0004(5) O
O22 0.0249(6) 0.0140(4) 0.0095(4) -0.0011(4) 0.0007(6) 0.0013(5) O
O23 0.0172(5) 0.0174(5) 0.0088(4) -0.0012(4) -0.0009(5) 0.0007(5) O
O24 0.0241(6) 0.0193(5) 0.0073(4) -0.0027(5) -0.0007(5) 0.0006(5) O

loop_
_atom_type_symbol
_atom_type_scat_Cromer_Mann_a1
_atom_type_scat_Cromer_Mann_a2
_atom_type_scat_Cromer_Mann_a3
_atom_type_scat_Cromer_Mann_a4
_atom_type_scat_Cromer_Mann_b1
_atom_type_scat_Cromer_Mann_b2
_atom_type_scat_Cromer_Mann_b3
_atom_type_scat_Cromer_Mann_b4
_atom_type_scat_Cromer_Mann_c
_atom_type_scat_dispersion_real
_atom_type_scat_dispersion_imag
_atom_type_scat_source
Al 6.4202 1.9002 1.5936 1.9646 3.0387 0.7426 31.547199 85.0886 1.1151 0.0645 0.0514 'International Tables Vol C tables 4.2.6.8 and 6.1.1.4'
K 8.2186 7.4398 1.0519 0.8659 12.7949 0.7748 213.186996 41.684101 1.4228 0.2009 0.2494 'International Tables Vol C tables 4.2.6.8 and 6.1.1.4'
O 3.0485 2.2868 1.5463 0.867 13.2771 5.7011 0.3239 32.908901 0.2508 0.0106 0.0060 'International Tables Vol C tables 4.2.6.8 and 6.1.1.4'
Si 6.2915 3.0353 1.9891 1.541 2.4386 32.333698 0.6785 81.693703 1.1407 0.0817 0.0704 'International Tables Vol C tables 4.2.6.8 and 6.1.1.4'

loop_
_geom_angle_atom_site_label_1
_geom_angle_atom_site_label_2
_geom_angle_atom_site_label_3
_geom_angle_site_symmetry_1
_geom_angle_site_symmetry_3
_geom_angle
O17 K1 O18 1_655 1_655 89.72(7)
O17 K1 O20 1_655 . 136.11(6)
O17 K1 O22 1_655 2_556 92.51(6)
O18 K1 O20 1_655 . 131.04(6)
O18 K1 O22 1_655 2_556 93.05(5)
O20 K1 O22 . 2_556 99.55(5)
O1 K2 O2 . 1_556 80.38(6)
O1 K2 O7 . 2_556 93.11(7)
O1 K2 O8 . 2_556 152.46(7)
O1 K2 O13 . . 58.00(7)
O1 K2 O14 . 1_556 110.63(6)
O2 K2 O7 1_556 2_556 152.03(7)
O2 K2 O8 1_556 2_556 94.84(7)
O2 K2 O13 1_556 . 111.55(7)
O2 K2 O14 1_556 1_556 53.74(7)
O7 K2 O8 2_556 2_556 78.40(6)
O7 K2 O13 2_556 . 86.86(7)
O7 K2 O14 2_556 1_556 150.53(7)
O8 K2 O13 2_556 . 145.61(7)
O8 K2 O14 2_556 1_556 87.07(6)
O13 K2 O14 . 1_556 91.13(7)
O3 K3 O4 2_556 2_556 88.46(7)
O3 K3 O6 2_556 1_556 166.68(7)
O4 K3 O6 2_556 1_556 89.58(7)
O5 K4 O6 . . 102.19(7)
O5 K4 O19 . 2_556 97.25(6)
O5 K4 O21 . 2_556 115.74(7)
O6 K4 O19 . 2_556 97.64(6)
O6 K4 O21 . 2_556 119.41(7)
O19 K4 O21 2_556 2_556 120.57(5)
O9 K5 O10 . 1_556 83.29(6)
O9 K5 O11 . 2_456 89.60(7)
O9 K5 O12 . 2_456 168.91(7)
O9 K5 O15 . . 81.39(6)
O9 K5 O16 . 1_556 128.74(6)
O10 K5 O11 1_556 2_456 167.52(7)
O10 K5 O12 1_556 2_456 90.23(7)
O10 K5 O15 1_556 . 133.53(6)
O10 K5 O16 1_556 1_556 80.57(6)
O11 K5 O12 2_456 2_456 95.07(7)
O11 K5 O15 2_456 . 54.69(7)
O11 K5 O16 2_456 1_556 111.82(7)
O12 K5 O15 2_456 . 109.51(6)
O12 K5 O16 2_456 1_556 58.39(6)
O15 K5 O16 . 1_556 75.72(6)
O10 K6 O17 . . 121.48(6)
O10 K6 O18 . . 53.01(6)
O10 K6 O19 . 2_556 106.45(6)
O10 K6 O23 . . 54.96(5)
O17 K6 O18 . . 87.68(6)
O17 K6 O19 . 2_556 130.47(6)
O17 K6 O23 . . 95.69(5)
O18 K6 O19 . 2_556 134.92(6)
O18 K6 O23 . . 95.24(5)
O19 K6 O23 2_556 . 102.31(4)
O1 Si1 O11 . 1_655 108.71(12)
O1 Si1 O15 . 2_546 111.41(12)
O1 Si1 O19 . . 109.91(10)
O11 Si1 O15 1_655 2_546 107.85(12)
O11 Si1 O19 1_655 . 110.19(10)
O15 Si1 O19 2_546 . 108.75(9)
O2 Al1 O12 . 1_655 107.89(12)
O2 Al1 O16 . 2_545 111.96(11)
O2 Al1 O19 . 1_554 110.18(10)
O12 Al1 O16 1_655 2_545 106.32(11)
O12 Al1 O19 1_655 1_554 113.32(9)
O16 Al1 O19 2_545 1_554 107.18(9)
O1 Al2 O3 . . 112.61(11)
O1 Al2 O13 . . 104.91(12)
O1 Al2 O20 . . 107.99(9)
O3 Al2 O13 . . 110.98(12)
O3 Al2 O20 . . 108.58(10)
O13 Al2 O20 . . 111.75(10)
O2 Si2 O4 . . 111.16(12)
O2 Si2 O14 . . 106.87(13)
O2 Si2 O20 . . 107.33(10)
O4 Si2 O14 . . 110.74(13)
O4 Si2 O20 . . 110.09(10)
O14 Si2 O20 . . 110.56(10)
O3 Si3 O5 . . 109.30(12)
O3 Si3 O13 . 2_546 106.12(13)
O3 Si3 O21 . . 109.02(10)
O5 Si3 O13 . 2_546 110.03(13)
O5 Si3 O21 . . 110.34(10)
O13 Si3 O21 2_546 . 111.91(10)
O4 Al3 O6 . . 110.04(12)
O4 Al3 O14 . 2_545 104.55(12)
O4 Al3 O21 . 1_554 106.89(10)
O6 Al3 O14 . 2_545 110.25(12)
O6 Al3 O21 . 1_554 111.11(9)
O14 Al3 O21 2_545 1_554 113.71(9)
O5 Al4 O7 . . 109.03(11)
O5 Al4 O15 . . 105.75(12)
O5 Al4 O22 . . 110.78(9)
O7 Al4 O15 . . 115.81(11)
O7 Al4 O22 . . 106.49(9)
O15 Al4 O22 . . 109.01(9)
O6 Si4 O8 . . 108.92(11)
O6 Si4 O16 . . 108.18(13)
O6 Si4 O22 . 1_554 110.67(10)
O8 Si4 O16 . . 112.34(12)
O8 Si4 O22 . 1_554 107.51(10)
O16 Si4 O22 . 1_554 109.23(9)
O7 Si5 O9 . . 110.26(12)
O7 Si5 O17 . 2_446 107.52(12)
O7 Si5 O23 . . 111.13(10)
O9 Si5 O17 . 2_446 109.22(12)
O9 Si5 O23 . . 107.24(10)
O17 Si5 O23 2_446 . 111.47(10)
O8 Al5 O10 . . 111.43(11)
O8 Al5 O18 . 2_445 107.70(12)
O8 Al5 O23 . . 110.16(9)
O10 Al5 O18 . 2_445 109.84(11)
O10 Al5 O23 . . 104.86(10)
O18 Al5 O23 2_445 . 112.89(9)
O9 Al6 O11 . . 112.28(12)
O9 Al6 O17 . . 106.46(12)
O9 Al6 O24 . . 108.72(10)
O11 Al6 O17 . . 112.29(11)
O11 Al6 O24 . . 107.50(10)
O17 Al6 O24 . . 109.54(9)
O10 Si6 O12 . . 112.47(12)
O10 Si6 O18 . . 106.95(12)
O10 Si6 O24 . 1_554 110.16(10)
O12 Si6 O18 . . 110.33(12)
O12 Si6 O24 . 1_554 107.67(10)
O18 Si6 O24 . 1_554 109.25(10)

loop_
_geom_bond_atom_site_label_1
_geom_bond_atom_site_label_2
_geom_bond_site_symmetry_2
_geom_bond_distance
K1 O17 1_655 2.793(2)
K1 O18 1_655 2.736(2)
K1 O20 . 2.7318(15)
K1 O22 2_556 2.9179(15)
K2 O1 . 2.841(2)
K2 O2 1_556 2.820(2)
K2 O7 2_556 2.814(2)
K2 O8 2_556 2.786(2)
K2 O13 . 2.858(3)
K2 O14 1_556 2.918(2)
K3 O3 2_556 2.664(2)
K3 O4 2_556 2.707(2)
K3 O6 1_556 2.993(2)
K4 O5 . 2.808(2)
K4 O6 . 2.833(2)
K4 O19 2_556 2.9790(16)
K4 O21 2_556 2.8361(17)
K5 O9 . 2.856(2)
K5 O10 1_556 2.885(2)
K5 O11 2_456 2.743(2)
K5 O12 2_456 2.756(2)
K5 O15 . 2.967(2)
K5 O16 1_556 2.940(2)
K6 O10 . 2.983(2)
K6 O17 . 2.795(2)
K6 O18 . 2.835(2)
K6 O19 2_556 2.8152(15)
K6 O23 . 2.9987(16)
Si1 O1 . 1.613(2)
Si1 O11 1_655 1.646(3)
Si1 O15 2_546 1.608(2)
Si1 O19 . 1.6243(17)
Al1 O2 . 1.737(3)
Al1 O12 1_655 1.752(2)
Al1 O16 2_545 1.725(2)
Al1 O19 1_554 1.7311(18)
Al2 O1 . 1.748(2)
Al2 O3 . 1.744(2)
Al2 O13 . 1.736(2)
Al2 O20 . 1.7298(16)
Si2 O2 . 1.604(2)
Si2 O4 . 1.590(2)
Si2 O14 . 1.627(2)
Si2 O20 . 1.6173(16)
Si3 O3 . 1.600(2)
Si3 O5 . 1.633(3)
Si3 O13 2_546 1.614(2)
Si3 O21 . 1.6179(18)
Al3 O4 . 1.750(2)
Al3 O6 . 1.744(3)
Al3 O14 2_545 1.736(2)
Al3 O21 1_554 1.7222(18)
Al4 O5 . 1.751(3)
Al4 O7 . 1.740(2)
Al4 O15 . 1.728(2)
Al4 O22 . 1.7284(18)
Si4 O6 . 1.621(3)
Si4 O8 . 1.612(2)
Si4 O16 . 1.618(2)
Si4 O22 1_554 1.6272(18)
Si5 O7 . 1.599(2)
Si5 O9 . 1.606(2)
Si5 O17 2_446 1.627(2)
Si5 O23 . 1.6073(17)
Al5 O8 . 1.736(2)
Al5 O10 . 1.739(2)
Al5 O18 2_445 1.751(2)
Al5 O23 . 1.7429(17)
Al6 O9 . 1.751(2)
Al6 O11 . 1.742(3)
Al6 O17 . 1.754(2)
Al6 O24 . 1.7134(18)
Si6 O10 . 1.613(2)
Si6 O12 . 1.627(2)
Si6 O18 . 1.622(2)
Si6 O24 1_554 1.5921(17)
